data_4038993
loop_
_publ_author_name
'Numez Avila, Aaron Gabriel'
'Desch\^enes-Simard, Beno\^it'
'Arnold, Joseph E.'
'Morency, Mathieu'
'Chartrand, Daniel'
'Maris, Thierry'
'Berger, Gilles'
'Day, Graham M.'
'Hanessian, Stephen'
'Wuest, James D.'

_publ_contact_author_id_orcid 0000-0001-9731-4046
_publ_section_title
;
 Surprising Chemistry of 6.Azidotetrazolo[5,1.a]phthalazine: What a
 Purported Natural Product Reveals about the Polymorphism of Explosives
;
_journal_name_full 'Journal of Organic Chemistry'
_journal_page_first 6680
_journal_page_last 6694
_journal_paper_doi 10.1021/acs.joc.2c00369
_journal_volume 87
_journal_year 2022
_chemical_absolute_configuration unk
_chemical_formula_moiety 'C8 H4 N8'
_chemical_formula_sum 'C8 H4 N8'
_chemical_formula_weight 212.19
_space_group_crystal_system monoclinic
_space_group_IT_number 4
_space_group_name_Hall 'P 2yb'
_space_group_name_H-M_alt 'P 1 21 1'
_atom_sites_solution_hydrogens geom
_atom_sites_solution_primary dual
_audit_contact_author_email thierry.maris@umontreal.ca
_audit_contact_author_name 'Thierry Maris'
_audit_contact_author_phone '+1 514 340 4711 2579'
_audit_creation_date 2021-02-02
_audit_creation_method
;
Olex2 1.3
(compiled 2020.11.12 svn.r5f609507 for OlexSys, GUI svn.r6226)
;
_cell_angle_alpha 90
_cell_angle_beta 92.319(1)
_cell_angle_gamma 90
_cell_formula_units_Z 4
_cell_length_a 4.9733(1)
_cell_length_b 12.1827(3)
_cell_length_c 14.5857(3)
_cell_measurement_reflns_used 5167
_cell_measurement_temperature 100
_cell_measurement_theta_max 71.704
_cell_measurement_theta_min 3.032
_cell_volume 883.00(3)
_computing_cell_refinement
;
SAINT (2013) V8.40B; Integration Software for Single Crystal Data.
Bruker AXS Inc., Madison, WI 53719-1173.
;
_computing_data_collection
;
APEX 3 (2019) Bruker AXS Inc., Madison, WI 53719-1173.
;
_computing_data_reduction
;
SAINT (2013) V8.40B; Integration Software for Single Crystal Data.
Bruker AXS Inc., Madison, WI 53719-1173.
;
_computing_molecular_graphics 'Olex2 1.3 (Dolomanov et al., 2009)'
_computing_publication_material 'Olex2 1.3 (Dolomanov et al., 2009)'
_computing_structure_refinement 'XL  (Sheldrick, 2008)'
_computing_structure_solution 'SHELXT 2018/2 (Sheldrick, 2018)'
_diffrn_ambient_temperature 100
_diffrn_detector 'CCD area detector'
_diffrn_detector_area_resol_mean 8.3
_diffrn_detector_type 'Bruker APEX2 CCD'
_diffrn_measured_fraction_theta_full 0.999
_diffrn_measured_fraction_theta_max 0.997
_diffrn_measurement_device 'three-circle diffractometer'
_diffrn_measurement_device_type 'Bruker Smart APEX'
_diffrn_measurement_method '\w scans'
_diffrn_radiation_collimation 'Focusing mirrors'
_diffrn_radiation_monochromator 'Quazar MX Mirror Optics'
_diffrn_radiation_probe x-ray
_diffrn_radiation_type 'Cu K\a'
_diffrn_radiation_wavelength 1.54178
_diffrn_reflns_av_R_equivalents 0.0415
_diffrn_reflns_av_unetI/netI 0.0163
_diffrn_reflns_Laue_measured_fraction_full 0.999
_diffrn_reflns_Laue_measured_fraction_max 0.997
_diffrn_reflns_number 3442
_diffrn_reflns_point_group_measured_fraction_full 0.998
_diffrn_reflns_point_group_measured_fraction_max 0.996
_diffrn_reflns_theta_full 67.679
_diffrn_reflns_theta_max 71.920
_diffrn_reflns_theta_min 3.032
_diffrn_source 'Microfocus Source'
_diffrn_source_current 0.65
_diffrn_source_power 0.02912
_diffrn_source_target Cu
_diffrn_source_type 'Incoatec I\mS High Brilliance Microsource'
_diffrn_source_voltage 70
_exptl_absorpt_coefficient_mu 0.954
_exptl_absorpt_correction_T_max 0.7535
_exptl_absorpt_correction_T_min 0.6198
_exptl_absorpt_correction_type multi-scan
_exptl_absorpt_process_details
;
 TWINABS-2012/1 (Bruker,2012) was used for absorption correction.

Final HKLF 4 output contains 67246 reflections, Rint = 0.0415
 (60184 with I > 3sig(I), Rint = 0.0412)
;
_exptl_crystal_colour 'clear light colourless'
_exptl_crystal_colour_lustre clear
_exptl_crystal_colour_modifier light
_exptl_crystal_colour_primary colourless
_exptl_crystal_density_diffrn 1.596
_exptl_crystal_description Block
_exptl_crystal_F_000 432
_exptl_crystal_size_max 0.48
_exptl_crystal_size_mid 0.35
_exptl_crystal_size_min 0.22
_refine_diff_density_max 0.197
_refine_diff_density_min -0.205
_refine_diff_density_rms 0.047
_refine_ls_abs_structure_details
;
 Flack x determined using 1620 quotients [(I+)-(I-)]/[(I+)+(I-)]
 (Parsons, Flack and Wagner, Acta Cryst. B69 (2013) 249-259).
;
_refine_ls_abs_structure_Flack 0.2(2)
_refine_ls_extinction_coef .
_refine_ls_extinction_method none
_refine_ls_goodness_of_fit_ref 1.059
_refine_ls_hydrogen_treatment constr
_refine_ls_matrix_type full
_refine_ls_number_parameters 289
_refine_ls_number_reflns 3442
_refine_ls_number_restraints 1
_refine_ls_restrained_S_all 1.059
_refine_ls_R_factor_all 0.0351
_refine_ls_R_factor_gt 0.0351
_refine_ls_shift/su_max 0.000
_refine_ls_shift/su_mean 0.000
_refine_ls_structure_factor_coef Fsqd
_refine_ls_weighting_details 'w=1/[\s^2^(Fo^2^)+(0.0846P)^2^+0.0881P] where P=(Fo^2^+2Fc^2^)/3'
_refine_ls_weighting_scheme calc
_refine_ls_wR_factor_gt 0.1015
_refine_ls_wR_factor_ref 0.1015
_reflns_Friedel_coverage 0.902
_reflns_Friedel_fraction_full 0.997
_reflns_Friedel_fraction_max 0.995
_reflns_number_gt 3437
_reflns_number_total 3442
_reflns_threshold_expression 'I > 2\s(I)'
_cod_data_source_file jw22776.cif
_cod_data_source_block jw22776
_cod_database_code 4038993

loop_
_space_group_symop_id
_space_group_symop_operation_xyz
1 'x, y, z'
2 '-x, y+1/2, -z'

loop_
_atom_site_label
_atom_site_type_symbol
_atom_site_fract_x
_atom_site_fract_y
_atom_site_fract_z
_atom_site_U_iso_or_equiv
_atom_site_adp_type
_atom_site_occupancy
_atom_site_site_symmetry_order
_atom_site_calc_flag
_atom_site_refinement_flags_posn
_atom_site_refinement_flags_adp
_atom_site_refinement_flags_occupancy
_atom_site_disorder_assembly
_atom_site_disorder_group
N1A N 0.5978(4) 0.70758(17) 0.51780(14) 0.0284(4) Uani 1 1 d . . . . .
N2A N 0.8066(4) 0.63573(17) 0.52934(13) 0.0303(4) Uani 1 1 d . . . . .
N3A N 0.8805(4) 0.59599(17) 0.45149(13) 0.0285(4) Uani 1 1 d . . . . .
N4A N 0.7165(4) 0.64316(16) 0.38716(13) 0.0246(4) Uani 1 1 d . . . . .
N5A N 0.7323(4) 0.61886(15) 0.29622(13) 0.0258(4) Uani 1 1 d . . . . .
N6A N 0.5478(4) 0.65549(17) 0.15007(14) 0.0279(4) Uani 1 1 d . . . . .
N7A N 0.7392(4) 0.59919(17) 0.12166(13) 0.0263(4) Uani 1 1 d . . . . .
N8A N 0.8964(4) 0.55247(18) 0.08545(15) 0.0327(5) Uani 1 1 d . . . . .
C1A C 0.5441(5) 0.71129(19) 0.42847(15) 0.0245(4) Uani 1 1 d . . . . .
C2A C 0.3531(4) 0.77155(19) 0.37138(16) 0.0245(4) Uani 1 1 d . . . . .
C3A C 0.1740(5) 0.8490(2) 0.40556(16) 0.0269(5) Uani 1 1 d . . . . .
H3A H 0.170968 0.863113 0.468168 0.032 Uiso 1 1 calc R U . . .
C4A C 0.0016(5) 0.9041(2) 0.34424(17) 0.0291(5) Uani 1 1 d . . . . .
H4A H -0.118821 0.955273 0.366086 0.035 Uiso 1 1 calc R U . . .
C5A C 0.0065(5) 0.8836(2) 0.24992(18) 0.0285(5) Uani 1 1 d . . . . .
H5A H -0.111039 0.921165 0.209865 0.034 Uiso 1 1 calc R U . . .
C6A C 0.1845(5) 0.80809(19) 0.21555(16) 0.0269(5) Uani 1 1 d . . . . .
H6A H 0.187670 0.795078 0.152773 0.032 Uiso 1 1 calc R U . . .
C7A C 0.3600(4) 0.75142(18) 0.27664(15) 0.0240(4) Uani 1 1 d . . . . .
C8A C 0.5553(4) 0.67205(17) 0.24485(16) 0.0242(5) Uani 1 1 d . . . . .
N1B N 1.1228(4) 0.29234(17) -0.00834(13) 0.0281(4) Uani 1 1 d . . . . .
N2B N 1.3296(4) 0.36549(17) -0.01248(14) 0.0301(4) Uani 1 1 d . . . . .
N3B N 1.3940(4) 0.40746(17) 0.06754(14) 0.0284(4) Uani 1 1 d . . . . .
N4B N 1.2256(4) 0.36016(16) 0.12602(13) 0.0250(4) Uani 1 1 d . . . . .
N5B N 1.2282(4) 0.38769(16) 0.21657(13) 0.0257(4) Uani 1 1 d . . . . .
N6B N 1.0279(4) 0.35588(17) 0.35524(13) 0.0271(4) Uani 1 1 d . . . . .
N7B N 1.2200(4) 0.41105(17) 0.38953(13) 0.0268(4) Uani 1 1 d . . . . .
N8B N 1.3778(4) 0.45750(18) 0.43055(15) 0.0320(5) Uani 1 1 d . . . . .
C1B C 1.0603(4) 0.28979(19) 0.07906(15) 0.0248(4) Uani 1 1 d . . . . .
C2B C 0.8664(4) 0.22962(19) 0.12946(16) 0.0247(5) Uani 1 1 d . . . . .
C3B C 0.6942(4) 0.1501(2) 0.08968(15) 0.0267(5) Uani 1 1 d . . . . .
H3B H 0.698854 0.134320 0.027380 0.032 Uiso 1 1 calc R U . . .
C4B C 0.5174(5) 0.0956(2) 0.14454(16) 0.0281(5) Uani 1 1 d . . . . .
H4B H 0.401722 0.043016 0.118808 0.034 Uiso 1 1 calc R U . . .
C5B C 0.5105(4) 0.11885(19) 0.23867(17) 0.0274(5) Uani 1 1 d . . . . .
H5B H 0.390886 0.081330 0.274737 0.033 Uiso 1 1 calc R U . . .
C6B C 0.6801(5) 0.1971(2) 0.27825(16) 0.0262(5) Uani 1 1 d . . . . .
H6B H 0.674175 0.212358 0.340600 0.031 Uiso 1 1 calc R U . . .
C7B C 0.8612(4) 0.25318(18) 0.22379(15) 0.0243(5) Uani 1 1 d . . . . .
C8B C 1.0479(4) 0.33528(18) 0.26166(16) 0.0244(5) Uani 1 1 d . . . . .

loop_
_atom_site_aniso_label
_atom_site_aniso_U_11
_atom_site_aniso_U_22
_atom_site_aniso_U_33
_atom_site_aniso_U_23
_atom_site_aniso_U_13
_atom_site_aniso_U_12
N1A 0.0312(10) 0.0224(10) 0.0313(9) 0.0000(8) -0.0016(8) 0.0005(8)
N2A 0.0327(10) 0.0237(10) 0.0341(10) 0.0009(8) -0.0034(8) 0.0010(9)
N3A 0.0288(10) 0.0217(9) 0.0346(9) 0.0023(8) -0.0046(7) 0.0009(8)
N4A 0.0233(9) 0.0182(9) 0.0322(9) 0.0015(7) -0.0011(7) 0.0001(8)
N5A 0.0254(9) 0.0199(9) 0.0322(9) -0.0003(7) 0.0030(7) -0.0002(7)
N6A 0.0262(9) 0.0245(10) 0.0330(9) 0.0001(8) 0.0032(7) 0.0023(8)
N7A 0.0270(9) 0.0204(9) 0.0316(9) 0.0025(7) 0.0013(7) 0.0004(8)
N8A 0.0311(11) 0.0272(11) 0.0401(10) 0.0009(9) 0.0049(8) 0.0038(9)
C1A 0.0242(10) 0.0182(10) 0.0311(11) 0.0002(8) 0.0020(8) -0.0023(8)
C2A 0.0204(9) 0.0189(10) 0.0342(11) 0.0013(8) 0.0001(8) -0.0029(8)
C3A 0.0255(11) 0.0228(11) 0.0326(10) -0.0030(9) 0.0025(8) -0.0024(9)
C4A 0.0246(11) 0.0213(11) 0.0416(12) -0.0010(10) 0.0024(9) 0.0009(9)
C5A 0.0241(11) 0.0228(11) 0.0383(11) 0.0043(9) -0.0028(8) -0.0014(9)
C6A 0.0265(11) 0.0224(11) 0.0316(11) 0.0009(9) -0.0012(8) -0.0026(9)
C7A 0.0210(10) 0.0175(10) 0.0335(11) 0.0003(8) 0.0015(8) -0.0029(8)
C8A 0.0220(10) 0.0185(10) 0.0323(11) 0.0007(8) 0.0020(8) -0.0030(8)
N1B 0.0300(9) 0.0225(10) 0.0320(9) 0.0016(8) 0.0040(7) 0.0005(8)
N2B 0.0335(11) 0.0240(10) 0.0331(9) 0.0017(8) 0.0056(8) 0.0014(8)
N3B 0.0288(10) 0.0223(10) 0.0347(10) 0.0028(8) 0.0068(8) 0.0010(8)
N4B 0.0252(9) 0.0201(9) 0.0298(9) 0.0017(7) 0.0034(7) 0.0013(8)
N5B 0.0261(10) 0.0201(9) 0.0308(10) -0.0011(7) 0.0008(7) 0.0013(7)
N6B 0.0254(9) 0.0245(9) 0.0312(10) -0.0014(8) -0.0003(7) -0.0030(8)
N7B 0.0283(9) 0.0204(9) 0.0319(9) 0.0007(8) 0.0030(8) 0.0006(8)
N8B 0.0307(10) 0.0259(10) 0.0390(11) -0.0010(8) -0.0021(8) -0.0031(9)
C1B 0.0254(10) 0.0183(10) 0.0306(11) -0.0002(8) -0.0008(8) 0.0036(9)
C2B 0.0221(10) 0.0204(11) 0.0316(11) 0.0012(8) -0.0007(8) 0.0041(9)
C3B 0.0262(11) 0.0233(11) 0.0303(10) -0.0024(9) -0.0020(8) 0.0020(9)
C4B 0.0247(10) 0.0224(11) 0.0371(12) -0.0006(9) -0.0012(8) 0.0001(9)
C5B 0.0236(10) 0.0213(11) 0.0374(11) 0.0032(9) 0.0021(8) 0.0008(9)
C6B 0.0252(10) 0.0227(11) 0.0306(10) 0.0009(9) 0.0020(8) 0.0020(9)
C7B 0.0225(10) 0.0180(10) 0.0321(11) 0.0006(8) -0.0011(8) 0.0024(8)
C8B 0.0221(10) 0.0180(10) 0.0329(11) 0.0007(8) -0.0007(8) 0.0025(8)

loop_
_atom_type_symbol
_atom_type_description
_atom_type_scat_dispersion_real
_atom_type_scat_dispersion_imag
_atom_type_scat_source
C C 0.0181 0.0091 'International Tables Vol C Tables 4.2.6.8 and 6.1.1.4'
H H 0.0000 0.0000 'International Tables Vol C Tables 4.2.6.8 and 6.1.1.4'
N N 0.0311 0.0180 'International Tables Vol C Tables 4.2.6.8 and 6.1.1.4'

loop_
_geom_angle_atom_site_label_1
_geom_angle_atom_site_label_2
_geom_angle_atom_site_label_3
_geom_angle
_geom_angle_site_symmetry_1
_geom_angle_site_symmetry_3
C1A N1A N2A 105.45(19) . .
N3A N2A N1A 111.82(19) . .
N2A N3A N4A 105.35(19) . .
N3A N4A N5A 121.83(18) . .
N3A N4A C1A 109.18(18) . .
C1A N4A N5A 128.98(18) . .
C8A N5A N4A 112.72(18) . .
N7A N6A C8A 114.52(19) . .
N8A N7A N6A 171.0(2) . .
N1A C1A N4A 108.2(2) . .
N1A C1A C2A 133.7(2) . .
N4A C1A C2A 118.09(19) . .
C3A C2A C1A 123.5(2) . .
C3A C2A C7A 120.5(2) . .
C7A C2A C1A 116.0(2) . .
C2A C3A H3A 120.6 . .
C4A C3A C2A 118.8(2) . .
C4A C3A H3A 120.6 . .
C3A C4A H4A 119.6 . .
C3A C4A C5A 120.9(2) . .
C5A C4A H4A 119.6 . .
C4A C5A H5A 119.6 . .
C6A C5A C4A 120.7(2) . .
C6A C5A H5A 119.6 . .
C5A C6A H6A 120.4 . .
C5A C6A C7A 119.2(2) . .
C7A C6A H6A 120.4 . .
C2A C7A C8A 118.1(2) . .
C6A C7A C2A 119.9(2) . .
C6A C7A C8A 121.9(2) . .
N5A C8A N6A 119.2(2) . .
N5A C8A C7A 126.1(2) . .
N6A C8A C7A 114.76(19) . .
C1B N1B N2B 105.35(19) . .
N3B N2B N1B 112.04(19) . .
N2B N3B N4B 105.24(19) . .
N3B N4B N5B 121.75(19) . .
N3B N4B C1B 109.29(18) . .
C1B N4B N5B 128.90(19) . .
C8B N5B N4B 112.92(19) . .
N7B N6B C8B 113.77(19) . .
N8B N7B N6B 171.2(2) . .
N1B C1B N4B 108.09(19) . .
N1B C1B C2B 133.8(2) . .
N4B C1B C2B 118.06(19) . .
C3B C2B C1B 123.5(2) . .
C3B C2B C7B 120.7(2) . .
C7B C2B C1B 115.8(2) . .
C2B C3B H3B 120.5 . .
C4B C3B C2B 119.0(2) . .
C4B C3B H3B 120.5 . .
C3B C4B H4B 119.6 . .
C3B C4B C5B 120.7(2) . .
C5B C4B H4B 119.6 . .
C4B C5B H5B 119.7 . .
C6B C5B C4B 120.6(2) . .
C6B C5B H5B 119.7 . .
C5B C6B H6B 120.2 . .
C5B C6B C7B 119.6(2) . .
C7B C6B H6B 120.2 . .
C2B C7B C8B 118.3(2) . .
C6B C7B C2B 119.5(2) . .
C6B C7B C8B 122.2(2) . .
N5B C8B N6B 118.9(2) . .
N5B C8B C7B 125.9(2) . .
N6B C8B C7B 115.1(2) . .

loop_
_geom_bond_atom_site_label_1
_geom_bond_atom_site_label_2
_geom_bond_distance
_geom_bond_site_symmetry_2
N1A N2A 1.363(3) .
N1A C1A 1.320(3) .
N2A N3A 1.301(3) .
N3A N4A 1.347(3) .
N4A N5A 1.364(3) .
N4A C1A 1.352(3) .
N5A C8A 1.305(3) .
N6A N7A 1.257(3) .
N6A C8A 1.396(3) .
N7A N8A 1.117(3) .
C1A C2A 1.439(3) .
C2A C3A 1.403(3) .
C2A C7A 1.405(3) .
C3A H3A 0.9300 .
C3A C4A 1.387(3) .
C4A H4A 0.9300 .
C4A C5A 1.399(4) .
C5A H5A 0.9300 .
C5A C6A 1.385(3) .
C6A H6A 0.9300 .
C6A C7A 1.403(3) .
C7A C8A 1.459(3) .
N1B N2B 1.364(3) .
N1B C1B 1.325(3) .
N2B N3B 1.302(3) .
N3B N4B 1.349(3) .
N4B N5B 1.362(3) .
N4B C1B 1.355(3) .
N5B C8B 1.301(3) .
N6B N7B 1.255(3) .
N6B C8B 1.395(3) .
N7B N8B 1.121(3) .
C1B C2B 1.437(3) .
C2B C3B 1.403(3) .
C2B C7B 1.407(3) .
C3B H3B 0.9300 .
C3B C4B 1.383(3) .
C4B H4B 0.9300 .
C4B C5B 1.403(3) .
C5B H5B 0.9300 .
C5B C6B 1.383(3) .
C6B H6B 0.9300 .
C6B C7B 1.402(3) .
C7B C8B 1.458(3) .

loop_
_geom_torsion_atom_site_label_1
_geom_torsion_atom_site_label_2
_geom_torsion_atom_site_label_3
_geom_torsion_atom_site_label_4
_geom_torsion
_geom_torsion_site_symmetry_1
_geom_torsion_site_symmetry_2
_geom_torsion_site_symmetry_3
_geom_torsion_site_symmetry_4
N1A N2A N3A N4A 0.2(3) . . . .
N1A C1A C2A C3A 2.2(4) . . . .
N1A C1A C2A C7A -179.8(2) . . . .
N2A N1A C1A N4A 0.0(2) . . . .
N2A N1A C1A C2A -178.7(2) . . . .
N2A N3A N4A N5A -178.67(19) . . . .
N2A N3A N4A C1A -0.1(3) . . . .
N3A N4A N5A C8A 179.4(2) . . . .
N3A N4A C1A N1A 0.0(3) . . . .
N3A N4A C1A C2A 179.04(18) . . . .
N4A N5A C8A N6A 179.95(18) . . . .
N4A N5A C8A C7A 1.2(3) . . . .
N4A C1A C2A C3A -176.4(2) . . . .
N4A C1A C2A C7A 1.5(3) . . . .
N5A N4A C1A N1A 178.5(2) . . . .
N5A N4A C1A C2A -2.5(3) . . . .
N7A N6A C8A N5A -8.4(3) . . . .
N7A N6A C8A C7A 170.58(19) . . . .
C1A N1A N2A N3A -0.1(3) . . . .
C1A N4A N5A C8A 1.2(3) . . . .
C1A C2A C3A C4A 178.8(2) . . . .
C1A C2A C7A C6A -178.78(19) . . . .
C1A C2A C7A C8A 0.4(3) . . . .
C2A C3A C4A C5A -0.4(3) . . . .
C2A C7A C8A N5A -1.9(3) . . . .
C2A C7A C8A N6A 179.25(19) . . . .
C3A C2A C7A C6A -0.8(3) . . . .
C3A C2A C7A C8A 178.4(2) . . . .
C3A C4A C5A C6A -0.2(4) . . . .
C4A C5A C6A C7A 0.4(3) . . . .
C5A C6A C7A C2A 0.1(3) . . . .
C5A C6A C7A C8A -179.0(2) . . . .
C6A C7A C8A N5A 177.3(2) . . . .
C6A C7A C8A N6A -1.6(3) . . . .
C7A C2A C3A C4A 0.9(3) . . . .
N1B N2B N3B N4B 0.3(2) . . . .
N1B C1B C2B C3B 2.6(4) . . . .
N1B C1B C2B C7B -178.7(2) . . . .
N2B N1B C1B N4B 0.2(2) . . . .
N2B N1B C1B C2B -178.9(2) . . . .
N2B N3B N4B N5B -177.6(2) . . . .
N2B N3B N4B C1B -0.2(2) . . . .
N3B N4B N5B C8B 178.58(19) . . . .
N3B N4B C1B N1B 0.0(2) . . . .
N3B N4B C1B C2B 179.26(18) . . . .
N4B N5B C8B N6B -179.84(19) . . . .
N4B N5B C8B C7B 1.3(3) . . . .
N4B C1B C2B C3B -176.4(2) . . . .
N4B C1B C2B C7B 2.2(3) . . . .
N5B N4B C1B N1B 177.2(2) . . . .
N5B N4B C1B C2B -3.6(3) . . . .
N7B N6B C8B N5B -11.2(3) . . . .
N7B N6B C8B C7B 167.76(19) . . . .
C1B N1B N2B N3B -0.3(2) . . . .
C1B N4B N5B C8B 1.7(3) . . . .
C1B C2B C3B C4B 179.0(2) . . . .
C1B C2B C7B C6B -179.2(2) . . . .
C1B C2B C7B C8B 0.3(3) . . . .
C2B C3B C4B C5B -0.3(3) . . . .
C2B C7B C8B N5B -2.3(3) . . . .
C2B C7B C8B N6B 178.86(19) . . . .
C3B C2B C7B C6B -0.5(3) . . . .
C3B C2B C7B C8B 179.0(2) . . . .
C3B C4B C5B C6B 0.2(4) . . . .
C4B C5B C6B C7B -0.3(3) . . . .
C5B C6B C7B C2B 0.4(3) . . . .
C5B C6B C7B C8B -179.1(2) . . . .
C6B C7B C8B N5B 177.2(2) . . . .
C6B C7B C8B N6B -1.6(3) . . . .
C7B C2B C3B C4B 0.5(3) . . . .

_cod_database_fobs_code 4038993
